data_7249690
loop_
_publ_author_name
'McCusker, Thomas L.'
'Vanagas, Nicole A.'
'Szymanowski, Jennifer'
'Bertke, Jeffery A.'
'Surbella, Robert'
'Arteaga, Ana'
'Knope, Karah'

_publ_section_title
;
 Elucidating Trends in Synthesis and Structural Periodicity in a Series of
 Tetravalent Actinide-oxo Hexamers
;
_journal_name_full CrystEngComm
_journal_paper_doi 10.1039/D4CE01042F
_journal_year 2025
_chemical_formula_moiety 'C84 H60 O38 Th6'
_chemical_formula_sum 'C84 H60 O38 Th6'
_chemical_formula_weight 3069.56
_space_group_crystal_system monoclinic
_space_group_IT_number 12
_space_group_name_Hall '-C 2y'
_space_group_name_H-M_alt 'C 1 2/m 1'
_atom_sites_solution_hydrogens geom
_atom_sites_solution_primary intrinsic
_audit_creation_method SHELXL-2018/3
_audit_update_record
;
2024-09-30 deposited with the CCDC.	2024-12-13 downloaded from the CCDC.
;
_cell_angle_alpha 90
_cell_angle_beta 134.903(4)
_cell_angle_gamma 90
_cell_formula_units_Z 2
_cell_length_a 24.309(3)
_cell_length_b 17.216(2)
_cell_length_c 17.1830(19)
_cell_measurement_reflns_used 9316
_cell_measurement_temperature 100(2)
_cell_measurement_theta_max 28.36
_cell_measurement_theta_min 2.91
_cell_volume 5093.5(11)
_computing_cell_refinement 'SAINT V8.37A (Bruker, 2005)'
_computing_data_collection 'APEX3 V2016.5-0 (Bruker, 2016)'
_computing_data_reduction
; 
SAINT V8.37A, XPREP v2014/2, SADABS V2016/2 (Bruker, 2016) 
;
_computing_molecular_graphics 'SHELXLE v932 (Hubschle, 2011)'
_computing_publication_material 'XCIF V2014-2 (Bruker, 2014)'
_computing_structure_refinement 'SHELX-2018-3 (Sheldrick, 2015)'
_computing_structure_solution 'SHELX-2014-5 (Sheldrick, 2015)'
_diffrn_ambient_temperature 100(2)
_diffrn_measured_fraction_theta_full 0.998
_diffrn_measured_fraction_theta_max 0.997
_diffrn_measurement_device_type 'Bruker D8 Quest/Photon 100'
_diffrn_measurement_method 'profile data from \f and \w scans'
_diffrn_radiation_monochromator 'multilayer mirrors'
_diffrn_radiation_source 'microfocus sealed tube'
_diffrn_radiation_type MoK\a
_diffrn_radiation_wavelength 0.71073
_diffrn_reflns_av_R_equivalents 0.0799
_diffrn_reflns_av_unetI/netI 0.0232
_diffrn_reflns_Laue_measured_fraction_full 0.998
_diffrn_reflns_Laue_measured_fraction_max 0.997
_diffrn_reflns_limit_h_max 32
_diffrn_reflns_limit_h_min -32
_diffrn_reflns_limit_k_max 22
_diffrn_reflns_limit_k_min -22
_diffrn_reflns_limit_l_max 22
_diffrn_reflns_limit_l_min -22
_diffrn_reflns_number 140529
_diffrn_reflns_point_group_measured_fraction_full 0.998
_diffrn_reflns_point_group_measured_fraction_max 0.997
_diffrn_reflns_theta_full 25.242
_diffrn_reflns_theta_max 28.320
_diffrn_reflns_theta_min 2.366
_exptl_absorpt_coefficient_mu 8.805
_exptl_absorpt_correction_T_max 0.20292
_exptl_absorpt_correction_T_min 0.05827
_exptl_absorpt_correction_type multi-scan
_exptl_absorpt_process_details 'SADABS V2016/2 (Bruker, 2016)'
_exptl_crystal_colour colourless
_exptl_crystal_density_diffrn 2.001
_exptl_crystal_density_method 'not measured'
_exptl_crystal_description block
_exptl_crystal_F_000 2816
_exptl_crystal_size_max 0.629
_exptl_crystal_size_mid 0.499
_exptl_crystal_size_min 0.202
_refine_diff_density_max 1.402
_refine_diff_density_min -1.192
_refine_diff_density_rms 0.222
_refine_ls_extinction_method none
_refine_ls_goodness_of_fit_ref 1.241
_refine_ls_hydrogen_treatment constr
_refine_ls_matrix_type full
_refine_ls_number_parameters 485
_refine_ls_number_reflns 6514
_refine_ls_number_restraints 1303
_refine_ls_restrained_S_all 1.169
_refine_ls_R_factor_all 0.0368
_refine_ls_R_factor_gt 0.0352
_refine_ls_shift/su_max 0.001
_refine_ls_shift/su_mean 0.000
_refine_ls_structure_factor_coef Fsqd
_refine_ls_weighting_details 'w=1/[\s^2^(Fo^2^)+(0.0271P)^2^+122.1121P] where P=(Fo^2^+2Fc^2^)/3'
_refine_ls_weighting_scheme calc
_refine_ls_wR_factor_gt 0.0988
_refine_ls_wR_factor_ref 0.0996
_reflns_Friedel_coverage 0.000
_reflns_number_gt 6237
_reflns_number_total 6514
_reflns_threshold_expression 'I > 2\s(I)'
_cod_data_source_file d4ce01042f2.cif
_cod_data_source_block B22272_0m_a
_cod_original_sg_symbol_H-M 'C 2/m'
_cod_database_code 7249690
_shelx_shelxl_version_number 2018/3
_shelx_space_group_comment
;
The symmetry employed for this shelxl refinement is uniquely defined
by the following loop, which should always be used as a source of
symmetry information in preference to the above space-group names.
They are only intended as comments.
;
_shelx_estimated_absorpt_t_min 0.072
_shelx_estimated_absorpt_t_max 0.269

loop_
_space_group_symop_operation_xyz
'x, y, z'
'-x, y, -z'
'x+1/2, y+1/2, z'
'-x+1/2, y+1/2, -z'
'-x, -y, -z'
'x, -y, z'
'-x+1/2, -y+1/2, -z'
'x+1/2, -y+1/2, z'

loop_
_atom_site_label
_atom_site_type_symbol
_atom_site_fract_x
_atom_site_fract_y
_atom_site_fract_z
_atom_site_U_iso_or_equiv
_atom_site_adp_type
_atom_site_occupancy
_atom_site_site_symmetry_order
_atom_site_calc_flag
_atom_site_refinement_flags_posn
_atom_site_refinement_flags_adp
_atom_site_refinement_flags_occupancy
_atom_site_disorder_assembly
_atom_site_disorder_group
Th1 Th 0.500000 0.33785(2) 0.500000 0.01976(8) Uani 1 2 d S T P . .
Th2 Th 0.66207(2) 0.500000 0.66207(3) 0.01980(8) Uani 1 2 d DS T P . .
Th3 Th 0.49998(2) 0.500000 0.66208(3) 0.01977(8) Uani 1 2 d DS T P . .
O1 O 0.5894(6) 0.4102(6) 0.6789(9) 0.0209(18) Uani 0.5 1 d . U P A 1
O1B O 0.5663(6) 0.4344(6) 0.6324(8) 0.0197(18) Uani 0.5 1 d . U P A 2
O2 O 0.4327(6) 0.4332(6) 0.4999(8) 0.0215(19) Uani 0.5 1 d . U P A 1
O2B O 0.4107(6) 0.4093(7) 0.5003(9) 0.025(2) Uani 0.5 1 d . U P A 2
O3 O 0.3691(7) 0.2792(10) 0.3549(11) 0.037(3) Uani 0.5 1 d D U P A 1
O4 O 0.2750(11) 0.3693(7) 0.2828(19) 0.036(3) Uani 0.5 1 d D U P A 1
C1 C 0.2991(9) 0.3025(9) 0.3245(15) 0.043(2) Uani 0.5 1 d D U P A 1
C2 C 0.2421(8) 0.2546(9) 0.3075(14) 0.061(3) Uani 0.5 1 d DG U P A 1
C3 C 0.1642(8) 0.2756(10) 0.2273(14) 0.083(5) Uani 0.5 1 d DG U P A 1
H3 H 0.147976 0.317786 0.179405 0.100 Uiso 0.5 1 calc R U P A 1
C4 C 0.1100(7) 0.2347(12) 0.2170(15) 0.087(5) Uani 0.5 1 d DG U P A 1
H4 H 0.056762 0.249087 0.162161 0.104 Uiso 0.5 1 calc R U P A 1
C5 C 0.1337(10) 0.1730(11) 0.2870(17) 0.092(5) Uani 0.5 1 d DG U P A 1
H5 H 0.096717 0.145063 0.280034 0.110 Uiso 0.5 1 calc R U P A 1
C6 C 0.2117(11) 0.1520(10) 0.3673(16) 0.088(5) Uani 0.5 1 d DG U P A 1
H6 H 0.227887 0.109739 0.415151 0.106 Uiso 0.5 1 calc R U P A 1
C7 C 0.2658(8) 0.1928(10) 0.3775(14) 0.082(5) Uani 0.5 1 d DG U P A 1
H7 H 0.319103 0.178438 0.432397 0.098 Uiso 0.5 1 calc R U P A 1
O3B O 0.3684(7) 0.2777(10) 0.3828(9) 0.037(3) Uani 0.5 1 d D U P B 2
O4B O 0.2773(11) 0.3706(8) 0.2685(18) 0.039(4) Uani 0.5 1 d D U P B 2
C1B C 0.2992(9) 0.3029(9) 0.2737(12) 0.042(3) Uani 0.5 1 d D U P B 2
C2B C 0.2423(8) 0.2559(9) 0.1759(11) 0.061(4) Uani 0.5 1 d DG U P B 2
C3B C 0.1642(9) 0.2762(9) 0.1005(13) 0.082(5) Uani 0.5 1 d DG U P B 2
H3B H 0.147621 0.318295 0.115542 0.099 Uiso 0.5 1 calc R U P B 2
C4B C 0.1103(7) 0.2348(12) 0.0030(12) 0.088(5) Uani 0.5 1 d DG U P B 2
H4B H 0.056912 0.248645 -0.048622 0.106 Uiso 0.5 1 calc R U P B 2
C5B C 0.1345(10) 0.1731(11) -0.0191(12) 0.092(5) Uani 0.5 1 d DG U P B 2
H5B H 0.097675 0.144835 -0.085749 0.110 Uiso 0.5 1 calc R U P B 2
C6B C 0.2126(11) 0.1528(10) 0.0564(15) 0.088(5) Uani 0.5 1 d DG U P B 2
H6B H 0.229149 0.110674 0.041286 0.106 Uiso 0.5 1 calc R U P B 2
C7B C 0.2665(8) 0.1942(10) 0.1539(13) 0.081(5) Uani 0.5 1 d DG U P B 2
H7B H 0.319859 0.180324 0.205450 0.097 Uiso 0.5 1 calc R U P B 2
O5 O 0.4952(14) 0.2752(13) 0.6247(15) 0.043(3) Uani 0.5 1 d D U P A 1
O6 O 0.4914(11) 0.3678(8) 0.7126(15) 0.046(3) Uani 0.5 1 d D U P A 1
C8 C 0.5256(10) 0.3010(8) 0.7228(12) 0.048(3) Uani 0.5 1 d D U P A 1
C9 C 0.5649(9) 0.2434(7) 0.8103(10) 0.063(3) Uani 0.5 1 d DG U P A 1
C10 C 0.5638(10) 0.1657(8) 0.7872(11) 0.085(5) Uani 0.5 1 d DG U P A 1
H10 H 0.531962 0.149392 0.713313 0.102 Uiso 0.5 1 calc R U P A 1
C11 C 0.6093(12) 0.1119(7) 0.8721(15) 0.092(5) Uani 0.5 1 d DG U P A 1
H11 H 0.608512 0.058854 0.856336 0.110 Uiso 0.5 1 calc R U P A 1
C12 C 0.6558(11) 0.1358(10) 0.9802(13) 0.093(5) Uani 0.5 1 d DG U P A 1
H12 H 0.686917 0.099079 1.038310 0.111 Uiso 0.5 1 calc R U P A 1
C13 C 0.6569(10) 0.2135(11) 1.0034(10) 0.087(5) Uani 0.5 1 d DG U P A 1
H13 H 0.688771 0.229843 1.077261 0.104 Uiso 0.5 1 calc R U P A 1
C14 C 0.6115(11) 0.2673(8) 0.9184(12) 0.081(5) Uani 0.5 1 d DG U P A 1
H14 H 0.612223 0.320383 0.934239 0.097 Uiso 0.5 1 calc R U P A 1
O5B O 0.5046(14) 0.2760(13) 0.6342(17) 0.044(3) Uani 0.5 1 d D U P A 2
O6B O 0.5092(11) 0.3677(8) 0.7317(16) 0.049(3) Uani 0.5 1 d D U P A 2
C8B C 0.4755(11) 0.3007(8) 0.6738(15) 0.050(2) Uani 0.5 1 d D U P A 2
C9B C 0.4350(9) 0.2432(8) 0.6807(15) 0.067(3) Uani 0.5 1 d DG U P A 2
C10B C 0.4375(10) 0.1654(8) 0.6621(16) 0.086(5) Uani 0.5 1 d DG U P A 2
H10B H 0.470071 0.149101 0.652987 0.103 Uiso 0.5 1 calc R U P A 2
C11B C 0.3925(12) 0.1113(7) 0.6567(18) 0.093(5) Uani 0.5 1 d DG U P A 2
H11B H 0.394202 0.058050 0.643880 0.112 Uiso 0.5 1 calc R U P A 2
C12B C 0.3448(11) 0.1350(10) 0.6699(18) 0.098(5) Uani 0.5 1 d DG U P A 2
H12B H 0.314047 0.098083 0.666231 0.117 Uiso 0.5 1 calc R U P A 2
C13B C 0.3423(10) 0.2129(11) 0.6886(17) 0.089(5) Uani 0.5 1 d DG U P A 2
H13B H 0.309761 0.229167 0.697691 0.107 Uiso 0.5 1 calc R U P A 2
C14B C 0.3874(11) 0.2670(8) 0.6940(16) 0.081(4) Uani 0.5 1 d DG U P A 2
H14B H 0.385630 0.320219 0.706799 0.098 Uiso 0.5 1 calc R U P A 2
O7 O 0.7216(5) 0.5140(7) 0.8526(7) 0.034(3) Uani 0.5 1 d D U P A -1
O8 O 0.6297(5) 0.4892(10) 0.8534(6) 0.030(3) Uani 0.5 1 d D U P A -1
C15 C 0.6962(7) 0.5254(9) 0.9000(11) 0.044(3) Uani 0.5 1 d D U P A -1
C16 C 0.7466(8) 0.5650(10) 1.0056(10) 0.060(4) Uani 0.5 1 d DG U P A -1
C17 C 0.7265(10) 0.5637(11) 1.0639(14) 0.094(7) Uani 0.5 1 d DG U P A -1
H17 H 0.684921 0.531795 1.039651 0.113 Uiso 0.5 1 calc R U P A -1
C18 C 0.7673(13) 0.6089(13) 1.1577(14) 0.098(7) Uani 0.5 1 d DG U P A -1
H18 H 0.753613 0.607994 1.197573 0.118 Uiso 0.5 1 calc R U P A -1
C19 C 0.8282(12) 0.6556(12) 1.1933(13) 0.110(8) Uani 0.5 1 d DG U P A -1
H19 H 0.856113 0.686489 1.257377 0.132 Uiso 0.5 1 calc R U P A -1
C20 C 0.8483(10) 0.6569(11) 1.1350(15) 0.096(7) Uani 0.5 1 d DG U P A -1
H20 H 0.889921 0.688786 1.159260 0.115 Uiso 0.5 1 calc R U P A -1
C21 C 0.8075(9) 0.6117(11) 1.0412(14) 0.090(6) Uani 0.5 1 d DG U P A -1
H21 H 0.821230 0.612586 1.001338 0.108 Uiso 0.5 1 calc R U P A -1
O9 O 0.2789(5) 0.4864(9) 0.4100(7) 0.037(4) Uani 0.5 1 d D U P A -1
O10 O 0.3707(5) 0.5101(11) 0.5943(7) 0.033(3) Uani 0.5 1 d D U P A -1
C22 C 0.3045(7) 0.4734(9) 0.5080(8) 0.042(3) Uani 0.5 1 d D U P A -1
C23 C 0.2542(8) 0.4334(10) 0.5129(11) 0.058(4) Uani 0.5 1 d DG U P A -1
C24 C 0.1925(9) 0.3880(11) 0.4257(11) 0.089(7) Uani 0.5 1 d DG U P A -1
H24 H 0.178785 0.387666 0.358465 0.107 Uiso 0.5 1 calc R U P A -1
C25 C 0.1510(10) 0.3432(12) 0.4370(16) 0.099(8) Uani 0.5 1 d DG U P A -1
H25 H 0.108792 0.312131 0.377442 0.119 Uiso 0.5 1 calc R U P A -1
C26 C 0.1711(12) 0.3437(13) 0.5354(19) 0.115(8) Uani 0.5 1 d DG U P A -1
H26 H 0.142652 0.313040 0.543139 0.138 Uiso 0.5 1 calc R U P A -1
C27 C 0.2328(13) 0.3891(14) 0.6226(15) 0.104(8) Uani 0.5 1 d DG U P A -1
H27 H 0.246505 0.389483 0.689860 0.125 Uiso 0.5 1 calc R U P A -1
C28 C 0.2743(10) 0.4340(12) 0.6113(12) 0.095(7) Uani 0.5 1 d DG U P A -1
H28 H 0.316498 0.465018 0.670885 0.114 Uiso 0.5 1 calc R U P A -1
O11 O 0.500000 0.1813(7) 0.500000 0.096(5) Uani 1 2 d S TU P . .
O12 O 0.8189(7) 0.500000 0.8198(12) 0.092(4) Uani 1 2 d S TU P . .
O13 O 0.5002(10) 0.500000 0.8189(12) 0.096(5) Uani 1 2 d S TU P . .

loop_
_atom_site_aniso_label
_atom_site_aniso_U_11
_atom_site_aniso_U_22
_atom_site_aniso_U_33
_atom_site_aniso_U_23
_atom_site_aniso_U_13
_atom_site_aniso_U_12
Th1 0.02042(15) 0.01690(14) 0.02127(15) 0.000 0.01447(14) 0.000
Th2 0.01406(14) 0.02278(16) 0.01839(15) 0.000 0.00997(13) 0.000
Th3 0.01980(16) 0.02335(16) 0.01803(15) 0.000 0.01402(13) 0.000
O1 0.017(4) 0.025(4) 0.020(4) 0.002(3) 0.013(3) 0.002(3)
O1B 0.017(4) 0.022(4) 0.020(4) -0.002(3) 0.013(3) 0.000(3)
O2 0.020(4) 0.021(5) 0.017(3) -0.001(3) 0.011(3) 0.003(3)
O2B 0.022(4) 0.023(5) 0.026(4) 0.000(3) 0.016(3) -0.003(3)
O3 0.036(4) 0.038(4) 0.042(4) -0.007(4) 0.030(3) -0.010(3)
O4 0.033(4) 0.038(4) 0.041(5) -0.009(3) 0.028(3) -0.012(3)
C1 0.041(3) 0.043(4) 0.046(4) -0.008(3) 0.031(3) -0.010(3)
C2 0.060(5) 0.066(6) 0.069(5) -0.004(4) 0.049(4) -0.014(4)
C3 0.068(5) 0.081(7) 0.090(7) 0.000(5) 0.052(5) -0.009(5)
C4 0.075(6) 0.091(7) 0.096(7) 0.000(5) 0.061(5) -0.010(5)
C5 0.087(6) 0.093(7) 0.095(7) 0.000(5) 0.064(5) -0.007(6)
C6 0.087(6) 0.088(7) 0.090(7) 0.005(6) 0.062(5) -0.013(5)
C7 0.080(6) 0.079(7) 0.081(6) 0.005(5) 0.055(5) -0.012(5)
O3B 0.037(4) 0.037(4) 0.041(4) -0.006(4) 0.028(3) -0.013(3)
O4B 0.036(4) 0.038(4) 0.040(5) -0.005(3) 0.026(3) -0.012(3)
C1B 0.042(4) 0.043(4) 0.045(4) -0.004(3) 0.032(3) -0.011(3)
C2B 0.064(5) 0.061(5) 0.058(5) -0.010(4) 0.043(4) -0.012(4)
C3B 0.074(6) 0.076(7) 0.073(6) -0.007(5) 0.043(4) -0.004(5)
C4B 0.084(6) 0.084(7) 0.076(6) -0.007(5) 0.049(5) -0.007(5)
C5B 0.093(7) 0.087(7) 0.080(7) -0.005(5) 0.055(5) -0.005(6)
C6B 0.091(7) 0.082(7) 0.080(6) -0.013(5) 0.056(5) -0.004(6)
C7B 0.080(6) 0.075(7) 0.076(6) -0.012(5) 0.051(5) -0.003(5)
O5 0.055(5) 0.037(4) 0.048(4) 0.008(4) 0.041(4) -0.003(4)
O6 0.064(5) 0.042(4) 0.049(5) 0.009(4) 0.045(4) 0.000(4)
C8 0.057(4) 0.046(4) 0.052(4) 0.008(3) 0.042(3) -0.002(3)
C9 0.069(5) 0.061(5) 0.062(4) 0.012(4) 0.047(4) -0.002(4)
C10 0.086(7) 0.072(6) 0.079(6) 0.007(5) 0.052(5) 0.005(6)
C11 0.089(7) 0.080(7) 0.086(6) 0.011(5) 0.055(5) 0.007(6)
C12 0.088(7) 0.090(7) 0.088(6) 0.008(6) 0.057(5) 0.005(6)
C13 0.088(7) 0.088(7) 0.076(6) 0.009(5) 0.055(5) 0.001(6)
C14 0.085(7) 0.078(6) 0.069(5) 0.006(5) 0.051(5) -0.002(6)
O5B 0.057(5) 0.037(4) 0.045(4) 0.009(4) 0.039(3) -0.002(4)
O6B 0.065(5) 0.042(4) 0.048(4) 0.008(4) 0.043(4) -0.002(4)
C8B 0.060(4) 0.047(4) 0.052(4) 0.009(3) 0.042(3) -0.003(3)
C9B 0.071(5) 0.069(5) 0.072(5) 0.011(5) 0.054(4) -0.011(4)
C10B 0.084(6) 0.078(6) 0.089(7) 0.004(5) 0.058(5) -0.011(5)
C11B 0.090(7) 0.086(7) 0.095(7) 0.005(6) 0.062(5) -0.014(5)
C12B 0.091(7) 0.095(7) 0.096(7) 0.004(6) 0.063(5) -0.012(6)
C13B 0.086(7) 0.094(7) 0.092(7) 0.009(6) 0.065(5) -0.009(5)
C14B 0.082(6) 0.086(7) 0.085(7) 0.007(5) 0.062(5) -0.006(5)
O7 0.033(4) 0.031(9) 0.025(4) 0.000(4) 0.016(3) -0.002(4)
O8 0.035(4) 0.022(9) 0.022(3) 0.004(4) 0.017(3) 0.003(4)
C15 0.044(6) 0.041(7) 0.037(5) 0.004(5) 0.026(5) 0.003(5)
C16 0.063(8) 0.054(8) 0.045(6) -0.005(6) 0.032(5) 0.002(6)
C17 0.106(11) 0.106(12) 0.083(8) -0.011(7) 0.071(8) 0.000(8)
C18 0.109(11) 0.101(12) 0.086(9) -0.014(7) 0.070(8) 0.006(8)
C19 0.110(11) 0.105(12) 0.108(11) -0.008(8) 0.075(9) 0.006(8)
C20 0.090(11) 0.088(11) 0.092(9) -0.011(7) 0.057(8) -0.006(8)
C21 0.086(9) 0.089(11) 0.085(9) -0.006(7) 0.058(7) -0.013(7)
O9 0.031(4) 0.039(13) 0.048(4) -0.004(5) 0.030(4) -0.002(5)
O10 0.035(4) 0.030(9) 0.044(4) 0.000(4) 0.032(3) 0.003(4)
C22 0.038(6) 0.044(7) 0.052(5) 0.000(5) 0.035(5) 0.004(5)
C23 0.052(7) 0.060(8) 0.075(7) 0.006(6) 0.050(6) 0.001(6)
C24 0.079(9) 0.091(11) 0.091(9) -0.007(7) 0.058(7) -0.014(7)
C25 0.088(11) 0.095(12) 0.110(10) 0.001(8) 0.069(8) -0.013(8)
C26 0.115(12) 0.112(13) 0.116(10) 0.009(8) 0.080(8) -0.004(8)
C27 0.111(11) 0.116(12) 0.107(10) 0.015(7) 0.085(8) -0.010(8)
C28 0.104(11) 0.109(12) 0.090(8) 0.009(7) 0.075(8) -0.009(8)
O11 0.107(10) 0.045(6) 0.118(11) 0.000 0.073(9) 0.000
O12 0.047(6) 0.117(11) 0.082(9) 0.000 0.036(6) 0.000
O13 0.132(11) 0.112(11) 0.083(8) 0.000 0.090(9) 0.000

loop_
_atom_type_symbol
_atom_type_description
_atom_type_scat_dispersion_real
_atom_type_scat_dispersion_imag
_atom_type_scat_source
C C 0.0033 0.0016 'International Tables Vol C Tables 4.2.6.8 and 6.1.1.4'
H H 0.0000 0.0000 'International Tables Vol C Tables 4.2.6.8 and 6.1.1.4'
O O 0.0106 0.0060 'International Tables Vol C Tables 4.2.6.8 and 6.1.1.4'
Th Th -7.2400 8.8979 'International Tables Vol C Tables 4.2.6.8 and 6.1.1.4'

loop_
_exptl_crystal_face_index_h
_exptl_crystal_face_index_k
_exptl_crystal_face_index_l
_exptl_crystal_face_perp_dist
-2.00 -2.00 1.00 0.1220
2.00 2.00 -1.00 0.0950
-2.00 2.00 1.00 0.2140
2.00 -2.00 -1.00 0.2050
-1.00 0.00 1.00 0.1510
1.00 0.00 -1.00 0.2460
0.00 1.00 -1.00 0.3190
0.00 0.00 1.00 0.0240
0.00 0.00 -1.00 0.2970
2.00 -2.00 1.00 0.1420
-1.00 -1.00 0.00 0.1010
1.00 1.00 0.00 0.0940

loop_
_geom_angle_atom_site_label_1
_geom_angle_atom_site_label_2
_geom_angle_atom_site_label_3
_geom_angle
_geom_angle_site_symmetry_1
_geom_angle_site_symmetry_3
_geom_angle_publ_flag
O2 Th1 O2 89.8(6) 2_656 . ?
O1B Th1 O5B 81.4(6) . . ?
O1B Th1 O5B 140.2(6) 2_656 . ?
O2 Th1 O5B 82.7(6) 2_656 2_656 ?
O2 Th1 O5B 137.6(6) . 2_656 ?
O2 Th1 O5 81.1(6) 2_656 2_656 ?
O2 Th1 O5 140.6(6) . 2_656 ?
O2 Th1 O5 140.6(6) 2_656 . ?
O2 Th1 O5 81.1(6) . . ?
O5 Th1 O5 128.3(9) 2_656 . ?
O2 Th1 O3 133.9(4) 2_656 . ?
O2 Th1 O3 83.3(4) . . ?
O5 Th1 O3 76.3(6) 2_656 . ?
O5 Th1 O3 83.2(6) . . ?
O2 Th1 O3 83.3(4) 2_656 2_656 ?
O2 Th1 O3 133.9(4) . 2_656 ?
O5 Th1 O3 83.2(6) 2_656 2_656 ?
O5 Th1 O3 76.3(6) . 2_656 ?
O3 Th1 O3 132.0(7) . 2_656 ?
O1B Th1 O2B 69.4(3) . . ?
O1B Th1 O2B 69.2(3) 2_656 . ?
O5B Th1 O2B 71.2(6) . . ?
O5B Th1 O2B 138.4(6) 2_656 . ?
O2 Th1 O2B 15.6(3) 2_656 2_656 ?
O2 Th1 O2B 105.4(5) . 2_656 ?
O5 Th1 O2B 69.0(6) 2_656 2_656 ?
O5 Th1 O2B 142.0(6) . 2_656 ?
O3 Th1 O2B 134.3(4) . 2_656 ?
O3 Th1 O2B 72.7(4) 2_656 2_656 ?
O2 Th2 O2 59.8(5) 2_656 5_666 ?
O2 Th2 O4B 141.4(6) 2_656 5_666 ?
O2 Th2 O4B 83.1(5) 5_666 5_666 ?
O2 Th2 O4B 83.1(5) 2_656 2_656 ?
O2 Th2 O4B 141.4(6) 5_666 2_656 ?
O2 Th2 O7 142.5(4) 2_656 . ?
O2 Th2 O7 134.2(4) 5_666 . ?
O2 Th2 O4 136.8(6) 2_656 5_666 ?
O2 Th2 O4 80.3(5) 5_666 5_666 ?
O7 Th2 O4 77.4(7) . 5_666 ?
O2 Th2 O4 80.3(5) 2_656 2_656 ?
O2 Th2 O4 136.8(6) 5_666 2_656 ?
O7 Th2 O4 87.5(6) . 2_656 ?
O4 Th2 O4 128.3(7) 5_666 2_656 ?
O2 Th2 O1 69.4(3) 2_656 . ?
O2 Th2 O1 105.1(4) 5_666 . ?
O7 Th2 O1 73.2(3) . . ?
O4 Th2 O1 143.3(6) 5_666 . ?
O4 Th2 O1 72.2(6) 2_656 . ?
O2 Th2 O1 105.1(4) 2_656 6_565 ?
O2 Th2 O1 69.4(3) 5_666 6_565 ?
O7 Th2 O1 65.9(3) . 6_565 ?
O4 Th2 O1 72.2(6) 5_666 6_565 ?
O4 Th2 O1 143.3(6) 2_656 6_565 ?
O1 Th2 O1 75.9(5) . 6_565 ?
O2 Th2 O2B 15.3(3) 2_656 2_656 ?
O2 Th2 O2B 69.6(4) 5_666 2_656 ?
O7 Th2 O2B 144.8(4) . 2_656 ?
O4 Th2 O2B 137.6(7) 5_666 2_656 ?
O4 Th2 O2B 68.1(5) 2_656 2_656 ?
O1 Th2 O2B 75.2(3) . 2_656 ?
O1 Th2 O2B 120.4(4) 6_565 2_656 ?
O1B Th3 O1B 58.8(5) 6_565 . ?
O2 Th3 O2 59.8(5) 6_565 . ?
O2 Th3 O10 79.3(4) 6_565 . ?
O2 Th3 O10 83.4(4) . . ?
O2 Th3 O8 142.4(4) 6_565 . ?
O2 Th3 O8 135.8(4) . . ?
O10 Th3 O8 129.4(3) . . ?
O2 Th3 O6 78.7(5) 6_565 6_565 ?
O2 Th3 O6 135.4(5) . 6_565 ?
O10 Th3 O6 73.1(7) . 6_565 ?
O8 Th3 O6 87.0(6) . 6_565 ?
O2 Th3 O6 135.4(5) 6_565 . ?
O2 Th3 O6 78.7(5) . . ?
O10 Th3 O6 80.6(6) . . ?
O8 Th3 O6 79.1(5) . . ?
O6 Th3 O6 131.5(9) 6_565 . ?
O1B Th3 O6B 79.6(6) 6_565 6_565 ?
O1B Th3 O6B 135.3(6) . 6_565 ?
O2 Th3 O6B 82.6(5) 6_565 6_565 ?
O2 Th3 O6B 141.0(5) . 6_565 ?
O10 Th3 O6B 79.4(6) . 6_565 ?
O8 Th3 O6B 80.4(5) . 6_565 ?
O6 Th3 O6B 7.0(8) 6_565 6_565 ?
O6 Th3 O6B 131.5(3) . 6_565 ?
O1B Th3 O6B 135.3(5) 6_565 . ?
O1B Th3 O6B 79.6(6) . . ?
O6B Th3 O6B 130.5(9) 6_565 . ?
O2 Th3 O1 69.5(3) 6_565 6_565 ?
O2 Th3 O1 105.3(4) . 6_565 ?
O10 Th3 O1 136.2(5) . 6_565 ?
O8 Th3 O1 72.9(4) . 6_565 ?
O6 Th3 O1 71.2(5) 6_565 6_565 ?
O6 Th3 O1 143.0(5) . 6_565 ?
O2 Th3 O1 105.3(4) 6_565 . ?
O2 Th3 O1 69.5(3) . . ?
O10 Th3 O1 143.9(5) . . ?
O8 Th3 O1 67.3(4) . . ?
O6 Th3 O1 143.0(5) 6_565 . ?
O6 Th3 O1 71.2(5) . . ?
O1 Th3 O1 75.9(5) 6_565 . ?
Th1 O1 Th2 103.7(4) . . ?
Th1 O1 Th3 103.5(4) . . ?
Th2 O1 Th3 103.3(4) . . ?
Th2 O1B Th3 117.9(4) . . ?
Th2 O1B Th1 117.7(4) . . ?
Th3 O1B Th1 117.3(4) . . ?
Th2 O2 Th3 117.4(4) 5_666 . ?
Th2 O2 Th1 117.2(4) 5_666 . ?
Th3 O2 Th1 117.0(4) . . ?
Th1 O2B Th3 103.6(4) . . ?
Th1 O2B Th2 103.6(4) . 5_666 ?
Th3 O2B Th2 102.8(4) . 5_666 ?
C1 O3 Th1 126.8(11) . . ?
C1 O4 Th2 133.8(14) . 5_666 ?
O4 C1 O3 114.6(14) . . ?
O4 C1 C2 114.2(14) . . ?
O3 C1 C2 129.0(13) . . ?
C3 C2 C7 120.0 . . ?
C3 C2 C1 119.3(11) . . ?
C7 C2 C1 120.4(11) . . ?
C2 C3 C4 120.0 . . ?
C2 C3 H3 120.0 . . ?
C4 C3 H3 120.0 . . ?
C3 C4 C5 120.0 . . ?
C3 C4 H4 120.0 . . ?
C5 C4 H4 120.0 . . ?
C4 C5 C6 120.0 . . ?
C4 C5 H5 120.0 . . ?
C6 C5 H5 120.0 . . ?
C7 C6 C5 120.0 . . ?
C7 C6 H6 120.0 . . ?
C5 C6 H6 120.0 . . ?
C6 C7 C2 120.0 . . ?
C6 C7 H7 120.0 . . ?
C2 C7 H7 120.0 . . ?
C1B O3B Th1 125.1(10) . . ?
O4B C1B O3B 114.7(14) . . ?
O4B C1B C2B 115.1(14) . . ?
O3B C1B C2B 128.3(13) . . ?
C3B C2B C7B 120.0 . . ?
C3B C2B C1B 119.8(11) . . ?
C7B C2B C1B 120.0(11) . . ?
C2B C3B C4B 120.0 . . ?
C2B C3B H3B 120.0 . . ?
C4B C3B H3B 120.0 . . ?
C5B C4B C3B 120.0 . . ?
C5B C4B H4B 120.0 . . ?
C3B C4B H4B 120.0 . . ?
C4B C5B C6B 120.0 . . ?
C4B C5B H5B 120.0 . . ?
C6B C5B H5B 120.0 . . ?
C7B C6B C5B 120.0 . . ?
C7B C6B H6B 120.0 . . ?
C5B C6B H6B 120.0 . . ?
C6B C7B C2B 120.0 . . ?
C6B C7B H7B 120.0 . . ?
C2B C7B H7B 120.0 . . ?
C8 O5 Th1 128.2(15) . . ?
C8 O6 Th3 128.6(14) . . ?
O5 C8 O6 111.9(12) . . ?
O5 C8 C9 116.5(11) . . ?
O6 C8 C9 127.2(11) . . ?
C10 C9 C14 120.0 . . ?
C10 C9 C8 119.5(8) . . ?
C14 C9 C8 120.0(8) . . ?
C9 C10 C11 120.0 . . ?
C9 C10 H10 120.0 . . ?
C11 C10 H10 120.0 . . ?
C12 C11 C10 120.0 . . ?
C12 C11 H11 120.0 . . ?
C10 C11 H11 120.0 . . ?
C13 C12 C11 120.0 . . ?
C13 C12 H12 120.0 . . ?
C11 C12 H12 120.0 . . ?
C14 C13 C12 120.0 . . ?
C14 C13 H13 120.0 . . ?
C12 C13 H13 120.0 . . ?
C13 C14 C9 120.0 . . ?
C13 C14 H14 120.0 . . ?
C9 C14 H14 120.0 . . ?
C8B O5B Th1 129.8(16) . . ?
C8B O6B Th3 128.1(13) . . ?
O5B C8B O6B 112.2(12) . . ?
O5B C8B C9B 116.9(11) . . ?
O6B C8B C9B 127.5(11) . . ?
C10B C9B C14B 120.0 . . ?
C10B C9B C8B 119.5(8) . . ?
C14B C9B C8B 120.1(8) . . ?
C11B C10B C9B 120.0 . . ?
C11B C10B H10B 120.0 . . ?
C9B C10B H10B 120.0 . . ?
C10B C11B C12B 120.0 . . ?
C10B C11B H11B 120.0 . . ?
C12B C11B H11B 120.0 . . ?
C13B C12B C11B 120.0 . . ?
C13B C12B H12B 120.0 . . ?
C11B C12B H12B 120.0 . . ?
C12B C13B C14B 120.0 . . ?
C12B C13B H13B 120.0 . . ?
C14B C13B H13B 120.0 . . ?
C13B C14B C9B 120.0 . . ?
C13B C14B H14B 120.0 . . ?
C9B C14B H14B 120.0 . . ?
C15 O7 Th2 136.5(8) . . ?
C15 O8 Th3 128.5(9) . . ?
O7 C15 O8 116.5(10) . . ?
O7 C15 C16 118.9(8) . . ?
O8 C15 C16 123.8(8) . . ?
C17 C16 C21 120.0 . . ?
C17 C16 C15 118.4(8) . . ?
C21 C16 C15 121.0(8) . . ?
C16 C17 C18 120.0 . . ?
C16 C17 H17 120.0 . . ?
C18 C17 H17 120.0 . . ?
C17 C18 C19 120.0 . . ?
C17 C18 H18 120.0 . . ?
C19 C18 H18 120.0 . . ?
C20 C19 C18 120.0 . . ?
C20 C19 H19 120.0 . . ?
C18 C19 H19 120.0 . . ?
C19 C20 C21 120.0 . . ?
C19 C20 H20 120.0 . . ?
C21 C20 H20 120.0 . . ?
C20 C21 C16 120.0 . . ?
C20 C21 H21 120.0 . . ?
C16 C21 H21 120.0 . . ?
C22 O10 Th3 128.3(10) . . ?
O9 C22 O10 116.1(10) . . ?
O9 C22 C23 119.1(9) . . ?
O10 C22 C23 123.8(9) . . ?
C24 C23 C28 120.0 . . ?
C24 C23 C22 121.0(8) . . ?
C28 C23 C22 118.6(8) . . ?
C25 C24 C23 120.0 . . ?
C25 C24 H24 120.0 . . ?
C23 C24 H24 120.0 . . ?
C24 C25 C26 120.0 . . ?
C24 C25 H25 120.0 . . ?
C26 C25 H25 120.0 . . ?
C27 C26 C25 120.0 . . ?
C27 C26 H26 120.0 . . ?
C25 C26 H26 120.0 . . ?
C28 C27 C26 120.0 . . ?
C28 C27 H27 120.0 . . ?
C26 C27 H27 120.0 . . ?
C27 C28 C23 120.0 . . ?
C27 C28 H28 120.0 . . ?
C23 C28 H28 120.0 . . ?

loop_
_geom_bond_atom_site_label_1
_geom_bond_atom_site_label_2
_geom_bond_distance
_geom_bond_site_symmetry_2
_geom_bond_publ_flag
Th1 O1B 2.315(9) . ?
Th1 O1B 2.315(9) 2_656 ?
Th1 O2 2.316(10) 2_656 ?
Th1 O2 2.316(10) . ?
Th1 O5B 2.469(18) . ?
Th1 O5B 2.469(18) 2_656 ?
Th1 O5 2.473(18) 2_656 ?
Th1 O5 2.473(18) . ?
Th1 O3 2.482(14) . ?
Th1 O3 2.482(14) 2_656 ?
Th1 O2B 2.497(11) . ?
Th1 O2B 2.497(11) 2_656 ?
Th2 O1B 2.297(9) . ?
Th2 O1B 2.297(9) 6_565 ?
Th2 O2 2.308(10) 2_656 ?
Th2 O2 2.308(10) 5_666 ?
Th2 O4B 2.465(16) 5_666 ?
Th2 O4B 2.465(16) 2_656 ?
Th2 O7 2.487(8) . ?
Th2 O4 2.500(16) 5_666 ?
Th2 O4 2.500(16) 2_656 ?
Th2 O1 2.512(10) . ?
Th2 O1 2.512(10) 6_565 ?
Th2 O2B 2.526(11) 2_656 ?
Th3 O1B 2.302(9) 6_565 ?
Th3 O1B 2.302(9) . ?
Th3 O2 2.309(10) 6_565 ?
Th3 O2 2.309(10) . ?
Th3 O10 2.468(9) . ?
Th3 O8 2.480(8) . ?
Th3 O6 2.496(16) 6_565 ?
Th3 O6 2.496(16) . ?
Th3 O6B 2.509(17) 6_565 ?
Th3 O6B 2.509(17) . ?
Th3 O1 2.513(10) 6_565 ?
Th3 O1 2.513(10) . ?
O3 C1 1.441(15) . ?
O4 C1 1.260(17) . ?
C1 C2 1.454(15) . ?
C2 C3 1.3900 . ?
C2 C7 1.3900 . ?
C3 C4 1.3900 . ?
C3 H3 0.9500 . ?
C4 C5 1.3900 . ?
C4 H4 0.9500 . ?
C5 C6 1.3900 . ?
C5 H5 0.9500 . ?
C6 C7 1.3900 . ?
C6 H6 0.9500 . ?
C7 H7 0.9500 . ?
O3B C1B 1.442(15) . ?
O4B C1B 1.258(17) . ?
C1B C2B 1.453(15) . ?
C2B C3B 1.3900 . ?
C2B C7B 1.3900 . ?
C3B C4B 1.3900 . ?
C3B H3B 0.9500 . ?
C4B C5B 1.3900 . ?
C4B H4B 0.9500 . ?
C5B C6B 1.3900 . ?
C5B H5B 0.9500 . ?
C6B C7B 1.3900 . ?
C6B H6B 0.9500 . ?
C7B H7B 0.9500 . ?
O5 C8 1.351(10) . ?
O6 C8 1.356(10) . ?
C8 C9 1.460(12) . ?
C9 C10 1.3900 . ?
C9 C14 1.3900 . ?
C10 C11 1.3900 . ?
C10 H10 0.9500 . ?
C11 C12 1.3900 . ?
C11 H11 0.9500 . ?
C12 C13 1.3900 . ?
C12 H12 0.9500 . ?
C13 C14 1.3900 . ?
C13 H13 0.9500 . ?
C14 H14 0.9500 . ?
O5B C8B 1.351(10) . ?
O6B C8B 1.357(10) . ?
C8B C9B 1.459(12) . ?
C9B C10B 1.3900 . ?
C9B C14B 1.3900 . ?
C10B C11B 1.3900 . ?
C10B H10B 0.9500 . ?
C11B C12B 1.3900 . ?
C11B H11B 0.9500 . ?
C12B C13B 1.3900 . ?
C12B H12B 0.9500 . ?
C13B C14B 1.3900 . ?
C13B H13B 0.9500 . ?
C14B H14B 0.9500 . ?
O7 C15 1.337(9) . ?
O8 C15 1.348(9) . ?
C15 C16 1.457(12) . ?
C16 C17 1.3900 . ?
C16 C21 1.3900 . ?
C17 C18 1.3900 . ?
C17 H17 0.9500 . ?
C18 C19 1.3900 . ?
C18 H18 0.9500 . ?
C19 C20 1.3900 . ?
C19 H19 0.9500 . ?
C20 C21 1.3900 . ?
C20 H20 0.9500 . ?
C21 H21 0.9500 . ?
O9 C22 1.338(9) . ?
O10 C22 1.348(9) . ?
C22 C23 1.457(12) . ?
C23 C24 1.3900 . ?
C23 C28 1.3900 . ?
C24 C25 1.3900 . ?
C24 H24 0.9500 . ?
C25 C26 1.3900 . ?
C25 H25 0.9500 . ?
C26 C27 1.3900 . ?
C26 H26 0.9500 . ?
C27 C28 1.3900 . ?
C27 H27 0.9500 . ?
C28 H28 0.9500 . ?
